data_2006872
loop_
_publ_author_name
'Kandasamy Chinnakali'
'Hoong-Kun Fun'
'Ibrahim Abdul Razak'
'Kamaraj Sriraghavan'
'Vaylakkavoor T. Ramakrishnan'

_publ_section_title
;
 4-Bromomethyl-7,8-benzocoumarin
;
_journal_issue 12
_journal_name_full 'Acta Crystallographica Section C'
_journal_page_first IUC9700030
_journal_paper_doi 10.1107/S0108270197099265
_journal_volume 53
_journal_year 1997
_chemical_formula_moiety 'C14 H9 Br O2'
_chemical_formula_sum 'C14 H9 Br O2'
_chemical_formula_weight 289.12
_chemical_name_systematic
;
4-Bromomethyl-7,8-benzocoumarin
;
_space_group_IT_number 15
_symmetry_cell_setting monoclinic
_symmetry_space_group_name_Hall '-C 2yc'
_symmetry_space_group_name_H-M 'C 1 2/c 1'
_audit_creation_method SHELXL
_cell_angle_alpha 90.00
_cell_angle_beta 119.930(10)
_cell_angle_gamma 90.00
_cell_formula_units_Z 8
_cell_length_a 18.088(4)
_cell_length_b 11.170(2)
_cell_length_c 12.895(2)
_cell_measurement_reflns_used 27
_cell_measurement_temperature 293(2)
_cell_measurement_theta_max 12.37
_cell_measurement_theta_min 5.40
_cell_volume 2257.9(8)
_diffrn_ambient_temperature 293(2)
_diffrn_measurement_device 'Siemens P4 diffractometer'
_diffrn_measurement_method '\q/2\q scans'
_diffrn_radiation_monochromator graphite
_diffrn_radiation_source 'fine-focus sealed tube'
_diffrn_radiation_type MoK\a
_diffrn_radiation_wavelength 0.71073
_diffrn_reflns_av_R_equivalents 0.0348
_diffrn_reflns_av_sigmaI/netI 0.0645
_diffrn_reflns_limit_h_max 23
_diffrn_reflns_limit_h_min -1
_diffrn_reflns_limit_k_max 14
_diffrn_reflns_limit_k_min -1
_diffrn_reflns_limit_l_max 14
_diffrn_reflns_limit_l_min -16
_diffrn_reflns_number 3101
_diffrn_reflns_theta_max 27.50
_diffrn_reflns_theta_min 2.24
_diffrn_standards_decay_% <3
_diffrn_standards_interval_count 97
_diffrn_standards_number 3
_exptl_absorpt_coefficient_mu 3.625
_exptl_absorpt_correction_T_max 0.474
_exptl_absorpt_correction_T_min 0.373
_exptl_absorpt_correction_type 'empirical \y scans(Siemens, 1994)'
_exptl_crystal_colour 'light yellow'
_exptl_crystal_density_diffrn 1.701
_exptl_crystal_density_meas ?
_exptl_crystal_description parallelopiped
_exptl_crystal_F_000 1152
_exptl_crystal_size_max 0.70
_exptl_crystal_size_mid 0.26
_exptl_crystal_size_min 0.22
_refine_diff_density_max 0.873
_refine_diff_density_min -0.754
_refine_ls_extinction_method none
_refine_ls_goodness_of_fit_all 0.904
_refine_ls_goodness_of_fit_obs 1.089
_refine_ls_hydrogen_treatment 'riding model'
_refine_ls_matrix_type full
_refine_ls_number_parameters 154
_refine_ls_number_reflns 2568
_refine_ls_number_restraints 0
_refine_ls_restrained_S_all 0.904
_refine_ls_restrained_S_obs 1.089
_refine_ls_R_factor_all 0.0844
_refine_ls_R_factor_obs .0456
_refine_ls_shift/esd_max 0.000
_refine_ls_shift/esd_mean 0.000
_refine_ls_structure_factor_coef Fsqd
_refine_ls_weighting_details 'w=1/[\s^2^(Fo^2^)+(0.0730P)^2^+0.0000P] where P=(Fo^2^+2Fc^2^)/3'
_refine_ls_weighting_scheme calc
_refine_ls_wR_factor_all 0.1284
_refine_ls_wR_factor_obs .1171
_reflns_number_observed 1525
_reflns_number_total 2568
_reflns_observed_criterion >2sigma(I)
_cod_data_source_file qa0024.cif
_cod_data_source_block I
_cod_depositor_comments
;
The following automatic conversions were performed:

'_exptl_crystal_density_meas' value 'not measured' was changed to '?'
- the value is perceived as not measured.

Automatic conversion script
Id: cif_fix_values 3008 2015-01-20 13:52:24Z robertas 

The following automatic conversions were performed:

'_refine_ls_weighting_scheme' value 'calc
w=1/[\s^2^(Fo^2^)+(0.0730P)^2^+0.0000P] where P=(Fo^2^+2Fc^2^)/3' was
changed to 'calc'. New tag '_refine_ls_weighting_details' was
created. The value of the new tag was set to
'w=1/[\s^2^(Fo^2^)+(0.0730P)^2^+0.0000P] where P=(Fo^2^+2Fc^2^)/3'.

Automatic conversion script
Id: cif_fix_values 3143 2015-03-26 13:38:13Z robertas 
;
_cod_original_cell_volume 2257.9(7)
_cod_original_sg_symbol_H-M 'C 2/c'
_cod_database_code 2006872

loop_
_symmetry_equiv_pos_as_xyz
'x, y, z'
'-x, y, -z+1/2'
'x+1/2, y+1/2, z'
'-x+1/2, y+1/2, -z+1/2'
'-x, -y, -z'
'x, -y, z-1/2'
'-x+1/2, -y+1/2, -z'
'x+1/2, -y+1/2, z-1/2'

loop_
_atom_site_aniso_label
_atom_site_aniso_U_11
_atom_site_aniso_U_22
_atom_site_aniso_U_33
_atom_site_aniso_U_12
_atom_site_aniso_U_13
_atom_site_aniso_U_23
Br .0581(3) .0459(3) .0536(3) .0091(2) .0163(2) .0037(2)
O1 .057(2) .0361(15) .041(2) .0024(13) .0214(14) .0106(13)
C2 .047(2) .053(3) .041(2) .001(2) .020(2) .004(2)
C3 .040(2) .044(2) .044(2) -.001(2) .017(2) -.003(2)
C4 .032(2) .032(2) .042(2) -.003(2) .016(2) .001(2)
C5 .048(2) .039(2) .041(2) .005(2) .023(2) .009(2)
C6 .050(3) .054(3) .035(2) -.001(2) .019(2) .003(2)
C7 .037(2) .041(2) .053(3) -.002(2) .019(2) -.007(2)
C8 .035(2) .033(2) .055(2) -.002(2) .021(2) -.002(2)
C9 .035(2) .032(2) .039(2) -.002(2) .011(2) .004(2)
C10 .036(2) .032(2) .037(2) .000(2) .016(2) .002(2)
O11 .088(3) .067(2) .043(2) .011(2) .031(2) .015(2)
C12 .045(3) .065(3) .065(3) -.006(2) .023(2) -.025(3)
C13 .055(3) .047(3) .106(5) -.011(2) .035(3) -.033(3)
C14 .064(3) .031(2) .112(5) -.007(2) .038(3) -.007(3)
C15 .053(3) .032(2) .078(3) -.001(2) .031(2) .007(2)
C16 .048(2) .035(2) .045(2) -.002(2) .020(2) .000(2)

loop_
_atom_site_label
_atom_site_fract_x
_atom_site_fract_y
_atom_site_fract_z
_atom_site_U_iso_or_equiv
_atom_site_thermal_displace_type
_atom_site_calc_flag
_atom_site_refinement_flags
_atom_site_occupancy
_atom_site_disorder_group
_atom_site_type_symbol
Br .47123(3) .85408(4) .08196(4) .0576(2) Uani d . 1 . Br
O1 .3195(2) 1.2591(2) -.1169(2) .0458(7) Uani d . 1 . O
C2 .2994(3) 1.1678(4) -.1976(4) .0475(10) Uani d . 1 . C
C3 .3093(2) 1.0478(4) -.1520(4) .0444(10) Uani d . 1 . C
H3A .2947(2) .9840(4) -.2051(4) .053 Uiso calc R 1 . H
C4 .3394(2) 1.0243(3) -.0342(3) .0362(9) Uani d . 1 . C
C5 .3882(3) 1.1099(4) .1717(4) .0424(10) Uani d . 1 . C
H5A .3964(3) 1.0337(4) .2047(4) .051 Uiso calc R 1 . H
C6 .4038(3) 1.2071(4) .2422(4) .0472(10) Uani d . 1 . C
H6A .4236(3) 1.1959(4) .3233(4) .057 Uiso calc R 1 . H
C7 .3913(3) 1.3251(4) .1971(4) .0452(10) Uani d . 1 . C
C8 .3619(2) 1.3420(3) .0729(4) .0415(9) Uani d . 1 . C
C9 .3475(2) 1.2378(3) .0028(3) .0388(9) Uani d . 1 . C
C10 .3593(2) 1.1233(3) .0475(3) .0364(9) Uani d . 1 . C
O11 .2754(2) 1.1939(3) -.2994(3) .0664(9) Uani d . 1 . O
C12 .4070(3) 1.4270(5) .2700(4) .0607(13) Uani d . 1 . C
H12A .4255(3) 1.4175(5) .3509(4) .073 Uiso calc R 1 . H
C13 .3952(3) 1.5392(4) .2225(6) .072(2) Uani d . 1 . C
H13A .4063(3) 1.6056(4) .2716(6) .086 Uiso calc R 1 . H
C14 .3666(3) 1.5553(4) .1006(6) .071(2) Uani d . 1 . C
H14A .3587(3) 1.6325(4) .0698(6) .086 Uiso calc R 1 . H
C15 .3500(3) 1.4596(4) .0259(5) .0551(12) Uani d . 1 . C
H15A .3311(3) 1.4716(4) -.0548(5) .066 Uiso calc R 1 . H
C16 .3500(3) .8986(4) .0074(4) .0443(10) Uani d . 1 . C
H16C .3160(3) .8461(4) -.0599(4) .053 Uiso calc R 1 . H
H16A .3307(3) .8899(4) .0649(4) .053 Uiso calc R 1 . H

loop_
_atom_type_symbol
_atom_type_description
_atom_type_scat_dispersion_real
_atom_type_scat_dispersion_imag
_atom_type_scat_source
C C 0.0033 0.0016 'International Tables Vol C Tables 4.2.6.8 and 6.1.1.4'
H H 0.0000 0.0000 'International Tables Vol C Tables 4.2.6.8 and 6.1.1.4'
O O 0.0106 0.0060 'International Tables Vol C Tables 4.2.6.8 and 6.1.1.4'
Br Br -0.2901 2.4595 'International Tables Vol C Tables 4.2.6.8 and 6.1.1.4'

loop_
_geom_angle_atom_site_label_1
_geom_angle_atom_site_label_2
_geom_angle_atom_site_label_3
_geom_angle
C2 O1 C9 122.0(3)
O11 C2 O1 117.8(4)
O11 C2 C3 125.4(4)
O1 C2 C3 116.8(3)
C4 C3 C2 122.4(4)
C3 C4 C10 118.8(3)
C3 C4 C16 119.6(4)
C10 C4 C16 121.5(3)
C6 C5 C10 120.5(4)
C5 C6 C7 122.4(4)
C12 C7 C6 122.7(4)
C12 C7 C8 118.6(4)
C6 C7 C8 118.6(4)
C9 C8 C15 123.3(4)
C9 C8 C7 117.1(4)
C15 C8 C7 119.6(4)
C10 C9 O1 121.4(3)
C10 C9 C8 123.8(4)
O1 C9 C8 114.8(3)
C9 C10 C5 117.6(4)
C9 C10 C4 118.5(3)
C5 C10 C4 123.9(3)
C13 C12 C7 120.5(5)
C12 C13 C14 120.6(5)
C15 C14 C13 121.2(5)
C14 C15 C8 119.4(5)
C4 C16 Br 109.2(3)

loop_
_geom_bond_atom_site_label_1
_geom_bond_atom_site_label_2
_geom_bond_site_symmetry_2
_geom_bond_distance
_geom_bond_publ_flag
Br C16 . 1.968(4) ?
O1 C2 . 1.370(5) ?
O1 C9 . 1.383(5) ?
C2 O11 . 1.195(5) ?
C2 C3 . 1.438(6) ?
C3 C4 . 1.360(5) ?
C4 C10 . 1.444(5) ?
C4 C16 . 1.481(5) ?
C5 C6 . 1.352(6) ?
C5 C10 . 1.423(5) ?
C6 C7 . 1.412(6) ?
C7 C12 . 1.411(6) ?
C7 C8 . 1.427(6) ?
C8 C9 . 1.415(5) ?
C8 C15 . 1.417(6) ?
C9 C10 . 1.375(5) ?
C12 C13 . 1.365(7) ?
C13 C14 . 1.400(8) ?
C14 C15 . 1.368(7) ?

loop_
_geom_torsion_atom_site_label_1
_geom_torsion_atom_site_label_2
_geom_torsion_atom_site_label_3
_geom_torsion_atom_site_label_4
_geom_torsion
C9 O1 C2 O11 179.7(4)
C9 O1 C2 C3 -0.5(6)
O11 C2 C3 C4 178.1(4)
O1 C2 C3 C4 -1.8(6)
C2 C3 C4 C10 2.2(6)
C2 C3 C4 C16 -178.5(4)
C10 C5 C6 C7 1.1(7)
C5 C6 C7 C12 179.6(4)
C5 C6 C7 C8 -0.7(7)
C12 C7 C8 C9 179.5(4)
C6 C7 C8 C9 -0.2(6)
C12 C7 C8 C15 0.6(6)
C6 C7 C8 C15 -179.1(4)
C2 O1 C9 C10 2.2(6)
C2 O1 C9 C8 -177.4(4)
C15 C8 C9 C10 179.6(4)
C7 C8 C9 C10 0.7(6)
C15 C8 C9 O1 -0.8(6)
C7 C8 C9 O1 -179.6(3)
O1 C9 C10 C5 -180.0(3)
C8 C9 C10 C5 -0.4(6)
O1 C9 C10 C4 -1.8(6)
C8 C9 C10 C4 177.8(4)
C6 C5 C10 C9 -0.5(6)
C6 C5 C10 C4 -178.6(4)
C3 C4 C10 C9 -0.4(5)
C16 C4 C10 C9 -179.7(4)
C3 C4 C10 C5 177.7(4)
C16 C4 C10 C5 -1.6(6)
C6 C7 C12 C13 178.9(4)
C8 C7 C12 C13 -0.8(7)
C7 C12 C13 C14 0.6(7)
C12 C13 C14 C15 -0.3(8)
C13 C14 C15 C8 0.1(7)
C9 C8 C15 C14 -179.1(4)
C7 C8 C15 C14 -0.3(6)
C3 C4 C16 Br 101.2(4)
C10 C4 C16 Br -79.5(4)

loop_
_cod_related_entry_id
_cod_related_entry_database
_cod_related_entry_code
1 ChemSpider 21137330
